data_1542114
loop_
_publ_author_name
'Delmas, C.'
'Werner, P.E.'

_publ_section_title
;
 Powder diffraction studies of the ionic conductor K0.72 (In0.72 Sn0.28)
 O2
;
_journal_name_full 'Acta Chemica Scandinavica, Series A: (28,1974-)'
_journal_page_first 329
_journal_page_last 332
_journal_volume 32
_journal_year 1978
_chemical_formula_sum 'In0.72 K0.72 O2 Sn0.28'
_chemical_name_systematic 'K0.72 In0.72 Sn0.28 O2'
_space_group_IT_number 187
_symmetry_space_group_name_Hall 'P -6 2'
_symmetry_space_group_name_H-M 'P -6 m 2'
_cell_angle_alpha 90
_cell_angle_beta 90
_cell_angle_gamma 120
_cell_formula_units_Z 2
_cell_length_a 3.2314
_cell_length_b 3.2314
_cell_length_c 12.82
_cell_volume 115.931
_citation_journal_id_ASTM ACAPCT
_cod_data_source_file Delmas_ACAPCT_1978_1580.cif
_cod_data_source_block In0.72K0.72O2Sn0.28
_cod_original_cell_volume 115.9311
_cod_database_code 1542114

loop_
_symmetry_equiv_pos_as_xyz
x,y,z
-x+y,-x,-z
-y,x-y,z
x,y,-z
-x+y,-x,z
-y,x-y,-z
-y,-x,-z
-x+y,y,z
x,x-y,-z
-y,-x,z
-x+y,y,-z
x,x-y,z

loop_
_atom_site_label
_atom_site_type_symbol
_atom_site_fract_x
_atom_site_fract_y
_atom_site_fract_z
_atom_site_occupancy
_atom_site_U_iso_or_equiv
Sn1 Sn 0.3333 0.6667 0.295 0.28 0.0
K4 K 0.6667 0.3333 0.5 0.486 0.0
O1 O 0.6667 0.3333 0.108 1 0.0
In1 In 0.3333 0.6667 0.239 0.72 0.0
K2 K 0.3333 0.6667 0.5 0.234 0.0
K3 K 0 0 0 0.486 0.0
O2 O 0 0 0.316 1 0.0
K1 K 0.3333 0.6667 0 0.234 0.0
